data_7104101
loop_
_publ_author_name
'Steinke, Tobias'
'Gemel, Christian'
'Cokoja, Mirza'
'Winter, Manuela'
'Fischer, Roland A.'

_publ_section_title
;
 Insertion of organoindium carbenoids into rhodium halide bonds:
 revisiting a classic type of transition metal--group 13 metal bond
 formation
;
_journal_coden_ASTM CHCOFS
_journal_issue 9
_journal_name_full
;
 Chemical Communications (Cambridge, United Kingdom)
;
_journal_page_first 1066
_journal_page_last 1067
_journal_paper_doi 10.1039/b301928d
_journal_year 2003
_chemical_formula_sum 'C40 H60 Cl2 In3 Rh'
_chemical_formula_weight 1059.15
_space_group_IT_number 61
_symmetry_cell_setting orthorhombic
_symmetry_space_group_name_Hall '-P 2ac 2ab'
_symmetry_space_group_name_H-M 'P b c a'
_atom_sites_solution_hydrogens geom
_atom_sites_solution_primary direct
_atom_sites_solution_secondary difmap
_audit_creation_method SHELXL-97
_cell_angle_alpha 90.00
_cell_angle_beta 90.00
_cell_angle_gamma 90.00
_cell_formula_units_Z 8
_cell_length_a 10.732(19)
_cell_length_b 21.72(4)
_cell_length_c 35.49(5)
_cell_measurement_reflns_used 60
_cell_measurement_temperature 213(2)
_cell_measurement_theta_max 15
_cell_measurement_theta_min 10
_cell_volume 8272(24)
_computing_cell_refinement SMART
_computing_data_collection SMART
_computing_data_reduction SAINT
_computing_molecular_graphics 'Bruker axs SHELXTL-PLUS'
_computing_publication_material SHELXL-97
_computing_structure_refinement 'SHELXL-97 (Sheldrick, 1997)'
_computing_structure_solution 'SHELXS-97 (Sheldrick, 1990)'
_diffrn_ambient_temperature 213(2)
_diffrn_measured_fraction_theta_full 0.938
_diffrn_measured_fraction_theta_max 0.938
_diffrn_measurement_device_type 'BRUKER SMART CCD1000'
_diffrn_measurement_method '\w scan'
_diffrn_radiation_monochromator graphite
_diffrn_radiation_source 'fine-focus sealed tube'
_diffrn_radiation_type MoK\a
_diffrn_radiation_wavelength 0.71073
_diffrn_reflns_av_R_equivalents 0.0764
_diffrn_reflns_av_sigmaI/netI 0.0849
_diffrn_reflns_limit_h_max 11
_diffrn_reflns_limit_h_min -12
_diffrn_reflns_limit_k_max 11
_diffrn_reflns_limit_k_min -26
_diffrn_reflns_limit_l_max 39
_diffrn_reflns_limit_l_min -38
_diffrn_reflns_number 21255
_diffrn_reflns_theta_full 25.49
_diffrn_reflns_theta_max 25.49
_diffrn_reflns_theta_min 2.19
_exptl_absorpt_coefficient_mu 2.199
_exptl_absorpt_correction_T_max 1.000
_exptl_absorpt_correction_type empirical
_exptl_crystal_colour red
_exptl_crystal_density_diffrn 1.701
_exptl_crystal_density_method 'not measured'
_exptl_crystal_description prism
_exptl_crystal_F_000 4208
_exptl_crystal_size_max 0.3
_exptl_crystal_size_mid 0.2
_exptl_crystal_size_min 0.2
_refine_diff_density_max 1.881
_refine_diff_density_min -1.768
_refine_diff_density_rms 0.181
_refine_ls_extinction_method none
_refine_ls_goodness_of_fit_ref 1.037
_refine_ls_hydrogen_treatment mixed
_refine_ls_matrix_type full
_refine_ls_number_parameters 415
_refine_ls_number_reflns 7199
_refine_ls_number_restraints 6
_refine_ls_restrained_S_all 1.037
_refine_ls_R_factor_all 0.0906
_refine_ls_R_factor_gt 0.0558
_refine_ls_shift/su_max 0.001
_refine_ls_shift/su_mean 0.000
_refine_ls_structure_factor_coef Fsqd
_refine_ls_weighting_details 'calc w==1/[\s^2^(Fo^2^)+(0.0628P)^2^+7.2109P] where P==(Fo^2^+2Fc^2^)/3'
_refine_ls_weighting_scheme calc
_refine_ls_wR_factor_gt 0.1241
_refine_ls_wR_factor_ref 0.1392
_reflns_number_gt 4899
_reflns_number_total 7199
_reflns_threshold_expression >2sigma(I)
_cod_data_source_file b301928d.txt
_cod_data_source_block 2
_cod_original_sg_symbol_H-M Pbca
_cod_database_code 7104101

loop_
_symmetry_equiv_pos_as_xyz
'x, y, z'
'-x+1/2, -y, z+1/2'
'-x, y+1/2, -z+1/2'
'x+1/2, -y+1/2, -z'
'-x, -y, -z'
'x-1/2, y, -z-1/2'
'x, -y-1/2, z-1/2'
'-x-1/2, y-1/2, z'

loop_
_atom_site_label
_atom_site_type_symbol
_atom_site_fract_x
_atom_site_fract_y
_atom_site_fract_z
_atom_site_U_iso_or_equiv
_atom_site_adp_type
_atom_site_occupancy
_atom_site_symmetry_multiplicity
_atom_site_calc_flag
_atom_site_refinement_flags
_atom_site_disorder_assembly
_atom_site_disorder_group
Rh1 Rh 0.39694(5) 0.32663(3) 0.156380(17) 0.01391(16) Uani 1 1 d . . .
C15 C 0.3762(7) 0.3613(4) 0.2143(2) 0.0158(17) Uani 1 1 d . . .
In3 In 0.60335(5) 0.38512(3) 0.147648(17) 0.01999(17) Uani 1 1 d . . .
C34 C 0.5145(8) 0.5367(4) 0.1326(3) 0.026(2) Uani 1 1 d . . .
In1 In 0.35517(6) 0.35692(4) 0.088938(18) 0.0331(2) Uani 1 1 d . . .
In2 In 0.54444(6) 0.24446(3) 0.13208(2) 0.0344(2) Uani 1 1 d . . .
C12 C 0.2036(7) 0.3296(4) 0.1797(2) 0.0215(19) Uani 1 1 d . . .
C20 C 0.4613(8) 0.3993(4) 0.2377(2) 0.025(2) Uani 1 1 d . . .
H4A H 0.4238 0.4064 0.2622 0.037 Uiso 1 1 calc R . .
H4B H 0.4760 0.4384 0.2253 0.037 Uiso 1 1 calc R . .
H4C H 0.5399 0.3778 0.2409 0.037 Uiso 1 1 calc R . .
Cl2 Cl 0.75274(19) 0.33189(11) 0.19077(7) 0.0311(5) Uani 1 1 d . . .
C24 C 0.5418(7) 0.1223(4) 0.1553(3) 0.021(2) Uani 1 1 d . . .
Cl1 Cl 0.6848(2) 0.33057(11) 0.08510(7) 0.0356(6) Uani 1 1 d . . .
C11 C 0.2755(7) 0.3823(4) 0.1918(2) 0.0184(18) Uani 1 1 d . . .
C35 C 0.6003(8) 0.5028(4) 0.1131(2) 0.024(2) Uani 1 1 d . . .
C32 C 0.6480(8) 0.5038(4) 0.1774(3) 0.026(2) Uani 1 1 d . . .
C8 C 0.4714(9) 0.3772(5) 0.0005(3) 0.039(3) Uani 1 1 d . . .
H9A H 0.4545 0.3759 -0.0263 0.058 Uiso 1 1 calc R . .
H9B H 0.5375 0.3484 0.0065 0.058 Uiso 1 1 calc R . .
H9C H 0.4968 0.4185 0.0075 0.058 Uiso 1 1 calc R . .
C33 C 0.5447(8) 0.5386(4) 0.1718(3) 0.026(2) Uani 1 1 d . . .
C23 C 0.6508(8) 0.1526(4) 0.1661(3) 0.025(2) Uani 1 1 d . . .
C13 C 0.2640(7) 0.2768(4) 0.1937(2) 0.0204(19) Uani 1 1 d . . .
C14 C 0.3717(7) 0.2974(4) 0.2144(2) 0.0154(17) Uani 1 1 d U . .
C19 C 0.4532(8) 0.2573(4) 0.2381(3) 0.030(2) Uani 1 1 d . . .
H18A H 0.4166 0.2528 0.2630 0.045 Uiso 1 1 calc R . .
H18B H 0.5350 0.2760 0.2404 0.045 Uiso 1 1 calc R . .
H18C H 0.4610 0.2171 0.2264 0.045 Uiso 1 1 calc R . .
C36 C 0.8245(8) 0.4709(4) 0.1321(3) 0.042(3) Uani 1 1 d . . .
H20A H 0.8616 0.5114 0.1297 0.063 Uiso 1 1 calc R . .
H20B H 0.8336 0.4487 0.1086 0.063 Uiso 1 1 calc R . .
H20C H 0.8661 0.4484 0.1521 0.063 Uiso 1 1 calc R . .
C31 C 0.6879(7) 0.4773(4) 0.1415(3) 0.022(2) Uani 1 1 d . . .
C29 C 0.4534(9) 0.0878(4) 0.1809(3) 0.037(2) Uani 1 1 d . . .
H22A H 0.3849 0.0715 0.1661 0.055 Uiso 1 1 calc R . .
H22B H 0.4212 0.1157 0.1999 0.055 Uiso 1 1 calc R . .
H22C H 0.4974 0.0542 0.1930 0.055 Uiso 1 1 calc R . .
C18 C 0.2172(9) 0.2137(4) 0.1907(3) 0.034(2) Uani 1 1 d . . .
H23A H 0.1606 0.2055 0.2114 0.051 Uiso 1 1 calc R . .
H23B H 0.2865 0.1852 0.1917 0.051 Uiso 1 1 calc R . .
H23C H 0.1733 0.2088 0.1670 0.051 Uiso 1 1 calc R . .
C2 C 0.3169(10) 0.2989(5) 0.0293(3) 0.034(2) Uani 1 1 d . . .
C25 C 0.5313(8) 0.1253(4) 0.1151(3) 0.028(2) Uani 1 1 d . . .
C39 C 0.4039(10) 0.5680(5) 0.1154(3) 0.052(3) Uani 1 1 d . . .
H29A H 0.4022 0.5599 0.0886 0.078 Uiso 1 1 calc R . .
H29B H 0.4096 0.6120 0.1197 0.078 Uiso 1 1 calc R . .
H29C H 0.3283 0.5523 0.1269 0.078 Uiso 1 1 calc R . .
C3 C 0.3558(9) 0.3600(5) 0.0219(2) 0.031(2) Uani 1 1 d . . .
C27 C 0.8398(8) 0.1991(5) 0.1307(3) 0.043(3) Uani 1 1 d . . .
H34A H 0.8986 0.1652 0.1315 0.064 Uiso 1 1 calc R . .
H34B H 0.8550 0.2266 0.1517 0.064 Uiso 1 1 calc R . .
H34C H 0.8500 0.2216 0.1072 0.064 Uiso 1 1 calc R . .
C6 C 0.1262(12) 0.2473(6) 0.0587(3) 0.070(4) Uani 1 1 d . . .
H39A H 0.0713 0.2329 0.0388 0.105 Uiso 1 1 calc R . .
H39B H 0.0773 0.2580 0.0807 0.105 Uiso 1 1 calc R . .
H39C H 0.1849 0.2150 0.0652 0.105 Uiso 1 1 calc R . .
C21 C 0.6355(8) 0.1573(4) 0.1007(3) 0.027(2) Uani 1 1 d . . .
C16 C 0.2378(9) 0.4475(4) 0.1848(3) 0.029(2) Uani 1 1 d . . .
H42A H 0.1827 0.4611 0.2048 0.044 Uiso 1 1 calc R . .
H42B H 0.1948 0.4503 0.1608 0.044 Uiso 1 1 calc R . .
H42C H 0.3113 0.4734 0.1843 0.044 Uiso 1 1 calc R . .
C4 C 0.2559(10) 0.3998(5) 0.0326(2) 0.032(2) Uani 1 1 d . . .
C30 C 0.4316(10) 0.0952(5) 0.0916(3) 0.043(3) Uani 1 1 d . . .
H47A H 0.4482 0.0514 0.0897 0.065 Uiso 1 1 calc R . .
H47B H 0.4314 0.1132 0.0666 0.065 Uiso 1 1 calc R . .
H47C H 0.3509 0.1016 0.1033 0.065 Uiso 1 1 calc R . .
C5 C 0.1592(9) 0.3631(6) 0.0473(3) 0.041(3) Uani 1 1 d . . .
C37 C 0.7204(8) 0.4971(4) 0.2137(3) 0.032(2) Uani 1 1 d . . .
H51A H 0.6766 0.5182 0.2339 0.048 Uiso 1 1 calc R . .
H51B H 0.8026 0.5150 0.2107 0.048 Uiso 1 1 calc R . .
H51C H 0.7284 0.4538 0.2200 0.048 Uiso 1 1 calc R . .
C38 C 0.4747(9) 0.5730(5) 0.2016(3) 0.035(2) Uani 1 1 d . . .
H53A H 0.5147 0.5667 0.2258 0.053 Uiso 1 1 calc R . .
H53B H 0.3897 0.5579 0.2028 0.053 Uiso 1 1 calc R . .
H53C H 0.4742 0.6165 0.1956 0.053 Uiso 1 1 calc R . .
C26 C 0.6743(10) 0.1618(5) 0.0603(3) 0.044(3) Uani 1 1 d . . .
H56A H 0.7093 0.1228 0.0522 0.065 Uiso 1 1 calc R . .
H56B H 0.7365 0.1939 0.0576 0.065 Uiso 1 1 calc R . .
H56C H 0.6024 0.1716 0.0449 0.065 Uiso 1 1 calc R . .
C22 C 0.7089(8) 0.1743(4) 0.1330(3) 0.027(2) Uani 1 1 d . . .
C17 C 0.0825(8) 0.3320(5) 0.1594(3) 0.033(2) Uani 1 1 d . . .
H10G H 0.0149 0.3332 0.1775 0.049 Uiso 1 1 calc R . .
H10H H 0.0740 0.2957 0.1437 0.049 Uiso 1 1 calc R . .
H10I H 0.0796 0.3686 0.1437 0.049 Uiso 1 1 calc R . .
C9 C 0.2490(12) 0.4669(5) 0.0253(3) 0.054(3) Uani 1 1 d . . .
H10J H 0.2075 0.4740 0.0014 0.081 Uiso 1 1 calc R . .
H10K H 0.3325 0.4838 0.0244 0.081 Uiso 1 1 calc R . .
H10L H 0.2023 0.4866 0.0453 0.081 Uiso 1 1 calc R . .
C7 C 0.3878(13) 0.2433(6) 0.0205(3) 0.064(4) Uani 1 1 d . . .
H10M H 0.3610 0.2272 -0.0037 0.096 Uiso 1 1 calc R . .
H10N H 0.3736 0.2126 0.0399 0.096 Uiso 1 1 calc R . .
H10O H 0.4759 0.2532 0.0194 0.096 Uiso 1 1 calc R . .
C10 C 0.0344(10) 0.3875(7) 0.0587(4) 0.073(4) Uani 1 1 d . . .
H10P H -0.0225 0.3846 0.0376 0.110 Uiso 1 1 calc R . .
H10Q H 0.0425 0.4302 0.0663 0.110 Uiso 1 1 calc R . .
H10R H 0.0024 0.3634 0.0796 0.110 Uiso 1 1 calc R . .
C28 C 0.6995(10) 0.1569(4) 0.2057(3) 0.035(2) Uani 1 1 d . . .
H10A H 0.7359 0.1178 0.2130 0.052 Uiso 1 1 calc R . .
H10B H 0.6316 0.1668 0.2227 0.052 Uiso 1 1 calc R . .
H10C H 0.7625 0.1889 0.2071 0.052 Uiso 1 1 calc R . .
C40 C 0.6126(12) 0.4934(5) 0.0718(3) 0.051(3) Uani 1 1 d . . .
H10D H 0.5443 0.5138 0.0589 0.077 Uiso 1 1 calc R . .
H10E H 0.6103 0.4497 0.0662 0.077 Uiso 1 1 calc R . .
H10F H 0.6911 0.5105 0.0632 0.077 Uiso 1 1 calc R . .
C1 C 0.1960(10) 0.3029(5) 0.0453(3) 0.040(3) Uani 1 1 d . . .

loop_
_atom_site_aniso_label
_atom_site_aniso_U_11
_atom_site_aniso_U_22
_atom_site_aniso_U_33
_atom_site_aniso_U_23
_atom_site_aniso_U_13
_atom_site_aniso_U_12
Rh1 0.0102(3) 0.0225(3) 0.0090(3) -0.0006(3) 0.0015(3) -0.0004(3)
C15 0.015(4) 0.024(4) 0.009(4) 0.003(4) 0.003(3) 0.001(3)
In3 0.0133(3) 0.0290(3) 0.0177(3) 0.0013(3) 0.0013(3) -0.0049(2)
C34 0.024(5) 0.029(5) 0.026(6) 0.000(4) -0.003(4) 0.003(4)
In1 0.0302(4) 0.0585(5) 0.0107(4) 0.0042(3) -0.0043(3) -0.0039(3)
In2 0.0314(4) 0.0352(4) 0.0367(4) -0.0003(3) 0.0149(3) 0.0130(3)
C12 0.018(4) 0.033(5) 0.014(5) 0.000(4) 0.008(4) -0.001(4)
C20 0.022(5) 0.040(6) 0.012(5) 0.000(4) 0.006(4) -0.002(4)
Cl2 0.0170(10) 0.0351(13) 0.0411(15) 0.0042(11) -0.0095(10) 0.0021(9)
C24 0.015(4) 0.016(4) 0.032(6) -0.003(4) 0.009(4) 0.003(3)
Cl1 0.0402(13) 0.0358(13) 0.0307(14) -0.0022(11) 0.0202(11) -0.0029(11)
C11 0.018(4) 0.024(5) 0.013(5) 0.001(4) 0.009(3) 0.000(3)
C35 0.032(5) 0.025(5) 0.014(5) 0.007(4) -0.004(4) -0.006(4)
C32 0.032(5) 0.022(5) 0.025(6) -0.001(4) -0.004(4) -0.011(4)
C8 0.046(6) 0.053(7) 0.017(6) 0.004(5) 0.016(5) 0.010(5)
C33 0.017(4) 0.019(5) 0.041(6) -0.003(4) -0.002(4) 0.006(4)
C23 0.025(5) 0.023(5) 0.027(5) 0.001(4) 0.005(4) 0.007(4)
C13 0.008(4) 0.028(5) 0.024(5) 0.003(4) 0.009(4) -0.009(3)
C14 0.0152(19) 0.0159(19) 0.0150(19) 0.0002(10) 0.0008(10) 0.0001(10)
C19 0.028(5) 0.040(6) 0.022(6) 0.005(4) 0.000(4) 0.004(4)
C36 0.027(5) 0.023(5) 0.075(8) 0.006(5) 0.013(5) -0.003(4)
C31 0.018(4) 0.017(4) 0.030(6) -0.005(4) 0.006(4) -0.004(3)
C29 0.038(6) 0.027(5) 0.044(7) 0.012(5) 0.001(5) 0.001(4)
C18 0.029(5) 0.040(6) 0.033(6) -0.014(5) 0.007(4) -0.015(4)
C2 0.049(6) 0.041(6) 0.013(5) 0.002(4) -0.010(5) 0.005(5)
C25 0.031(5) 0.021(5) 0.033(6) -0.010(4) 0.000(5) 0.004(4)
C39 0.038(6) 0.049(7) 0.069(9) 0.018(6) -0.019(6) 0.011(5)
C3 0.037(5) 0.048(6) 0.009(5) 0.002(4) -0.004(4) 0.010(5)
C27 0.016(5) 0.036(6) 0.077(9) 0.003(6) 0.007(5) 0.007(4)
C6 0.078(9) 0.085(10) 0.047(8) -0.003(7) -0.014(7) -0.052(8)
C21 0.035(5) 0.020(5) 0.024(6) -0.005(4) 0.010(4) 0.005(4)
C16 0.030(5) 0.030(5) 0.027(6) -0.005(4) -0.003(4) 0.010(4)
C4 0.041(6) 0.047(6) 0.010(5) 0.002(4) -0.007(4) 0.010(5)
C30 0.044(6) 0.040(6) 0.046(7) -0.010(5) -0.011(5) -0.009(5)
C5 0.033(6) 0.074(8) 0.017(6) -0.010(5) -0.012(5) 0.006(6)
C37 0.029(5) 0.029(5) 0.037(6) 0.005(4) -0.014(5) -0.006(4)
C38 0.038(6) 0.037(6) 0.031(6) -0.009(5) 0.001(5) 0.008(5)
C26 0.060(7) 0.038(6) 0.033(6) -0.001(5) 0.016(5) 0.011(5)
C22 0.018(4) 0.029(5) 0.034(6) 0.004(4) 0.010(4) 0.007(4)
C17 0.015(4) 0.057(7) 0.026(6) -0.001(5) 0.000(4) -0.003(4)
C9 0.069(8) 0.060(8) 0.034(7) 0.003(6) -0.004(6) 0.027(7)
C7 0.097(11) 0.055(8) 0.040(8) 0.000(6) 0.014(7) 0.015(7)
C10 0.025(6) 0.139(14) 0.055(9) 0.009(9) -0.008(6) 0.017(7)
C28 0.051(6) 0.025(5) 0.028(6) 0.006(4) -0.009(5) 0.000(4)
C40 0.093(9) 0.039(6) 0.021(6) 0.014(5) 0.003(6) -0.005(6)
C1 0.047(6) 0.057(7) 0.015(6) 0.003(5) -0.012(5) -0.017(5)

loop_
_atom_type_symbol
_atom_type_description
_atom_type_scat_dispersion_real
_atom_type_scat_dispersion_imag
_atom_type_scat_source
C C 0.0033 0.0016 'International Tables Vol C Tables 4.2.6.8 and 6.1.1.4'
H H 0.0000 0.0000 'International Tables Vol C Tables 4.2.6.8 and 6.1.1.4'
Cl Cl 0.1484 0.1585 'International Tables Vol C Tables 4.2.6.8 and 6.1.1.4'
Rh Rh -1.1178 0.9187 'International Tables Vol C Tables 4.2.6.8 and 6.1.1.4'
In In -0.7276 1.3100 'International Tables Vol C Tables 4.2.6.8 and 6.1.1.4'

loop_
_geom_angle_atom_site_label_1
_geom_angle_atom_site_label_2
_geom_angle_atom_site_label_3
_geom_angle
_geom_angle_site_symmetry_1
_geom_angle_site_symmetry_3
_geom_angle_publ_flag
C14 Rh1 C11 62.6(3) . . ?
C14 Rh1 C15 37.0(3) . . ?
C11 Rh1 C15 37.8(3) . . ?
C14 Rh1 C13 38.2(3) . . ?
C11 Rh1 C13 62.8(3) . . ?
C15 Rh1 C13 63.0(3) . . ?
C14 Rh1 C12 62.7(3) . . ?
C11 Rh1 C12 38.2(3) . . ?
C15 Rh1 C12 63.3(3) . . ?
C13 Rh1 C12 36.8(3) . . ?
C14 Rh1 In1 162.5(2) . . ?
C11 Rh1 In1 107.3(2) . . ?
C15 Rh1 In1 141.2(2) . . ?
C13 Rh1 In1 125.2(2) . . ?
C12 Rh1 In1 100.3(2) . . ?
C14 Rh1 In2 101.2(2) . . ?
C11 Rh1 In2 163.8(2) . . ?
C15 Rh1 In2 128.4(2) . . ?
C13 Rh1 In2 105.1(3) . . ?
C12 Rh1 In2 136.5(2) . . ?
In1 Rh1 In2 88.38(8) . . ?
C14 Rh1 In3 111.5(2) . . ?
C11 Rh1 In3 108.1(2) . . ?
C15 Rh1 In3 91.8(2) . . ?
C13 Rh1 In3 149.7(2) . . ?
C12 Rh1 In3 146.1(2) . . ?
In1 Rh1 In3 84.83(5) . . ?
In2 Rh1 In3 76.64(13) . . ?
C14 C15 C11 107.2(7) . . ?
C14 C15 C20 125.1(7) . . ?
C11 C15 C20 127.2(8) . . ?
C14 C15 Rh1 70.4(5) . . ?
C11 C15 Rh1 70.1(5) . . ?
C20 C15 Rh1 130.5(5) . . ?
C31 In3 Cl2 102.5(3) . . ?
C31 In3 Rh1 144.4(2) . . ?
Cl2 In3 Rh1 104.49(12) . . ?
C31 In3 Cl1 100.7(2) . . ?
Cl2 In3 Cl1 95.39(13) . . ?
Rh1 In3 Cl1 99.41(9) . . ?
C31 In3 In2 159.8(2) . . ?
Cl2 In3 In2 77.81(10) . . ?
Rh1 In3 In2 51.17(4) . . ?
Cl1 In3 In2 59.42(7) . . ?
C35 C34 C33 110.8(8) . . ?
C35 C34 C39 125.0(9) . . ?
C33 C34 C39 124.2(9) . . ?
C3 In1 C4 34.4(3) . . ?
C3 In1 C2 33.7(3) . . ?
C4 In1 C2 55.2(3) . . ?
C3 In1 Rh1 162.8(2) . . ?
C4 In1 Rh1 162.0(2) . . ?
C2 In1 Rh1 134.6(2) . . ?
C3 In1 C5 55.0(3) . . ?
C4 In1 C5 32.5(3) . . ?
C2 In1 C5 53.5(3) . . ?
Rh1 In1 C5 134.7(2) . . ?
C3 In1 C1 54.3(3) . . ?
C4 In1 C1 52.9(4) . . ?
C2 In1 C1 32.3(3) . . ?
Rh1 In1 C1 124.5(2) . . ?
C5 In1 C1 30.7(4) . . ?
C22 In2 C21 35.4(3) . . ?
C22 In2 Rh1 158.0(2) . . ?
C21 In2 Rh1 164.8(2) . . ?
C22 In2 C23 32.7(3) . . ?
C21 In2 C23 55.3(3) . . ?
Rh1 In2 C23 131.1(2) . . ?
C22 In2 C25 53.7(3) . . ?
C21 In2 C25 31.9(3) . . ?
Rh1 In2 C25 136.7(2) . . ?
C23 In2 C25 51.7(3) . . ?
C22 In2 Cl1 92.1(3) . . ?
C21 In2 Cl1 91.7(2) . . ?
Rh1 In2 Cl1 93.76(13) . . ?
C23 In2 Cl1 122.0(2) . . ?
C25 In2 Cl1 121.4(2) . . ?
C22 In2 In3 118.5(2) . . ?
C21 In2 In3 139.4(2) . . ?
Rh1 In2 In3 52.18(9) . . ?
C23 In2 In3 124.9(2) . . ?
C25 In2 In3 171.1(2) . . ?
Cl1 In2 In3 51.67(9) . . ?
C13 C12 C11 107.1(7) . . ?
C13 C12 C17 126.9(8) . . ?
C11 C12 C17 125.8(8) . . ?
C13 C12 Rh1 71.3(4) . . ?
C11 C12 Rh1 68.7(4) . . ?
C17 C12 Rh1 129.3(6) . . ?
C23 C24 C25 108.5(8) . . ?
C23 C24 C29 126.5(9) . . ?
C25 C24 C29 124.8(8) . . ?
In3 Cl1 In2 68.90(12) . . ?
C15 C11 C12 108.7(7) . . ?
C15 C11 C16 127.2(8) . . ?
C12 C11 C16 123.8(8) . . ?
C15 C11 Rh1 72.0(5) . . ?
C12 C11 Rh1 73.1(5) . . ?
C16 C11 Rh1 126.3(6) . . ?
C34 C35 C31 106.6(7) . . ?
C34 C35 C40 129.2(9) . . ?
C31 C35 C40 124.1(9) . . ?
C33 C32 C31 109.3(8) . . ?
C33 C32 C37 126.7(9) . . ?
C31 C32 C37 123.7(8) . . ?
C32 C33 C34 108.1(8) . . ?
C32 C33 C38 125.8(9) . . ?
C34 C33 C38 126.0(8) . . ?
C24 C23 C22 107.5(8) . . ?
C24 C23 C28 125.2(8) . . ?
C22 C23 C28 127.1(8) . . ?
C24 C23 In2 82.4(5) . . ?
C22 C23 In2 63.3(5) . . ?
C28 C23 In2 122.7(6) . . ?
C12 C13 C14 107.3(7) . . ?
C12 C13 C18 125.4(8) . . ?
C14 C13 C18 127.0(8) . . ?
C12 C13 Rh1 71.9(5) . . ?
C14 C13 Rh1 68.9(4) . . ?
C18 C13 Rh1 129.2(6) . . ?
C15 C14 C13 109.6(7) . . ?
C15 C14 C19 124.3(8) . . ?
C13 C14 C19 125.3(8) . . ?
C15 C14 Rh1 72.6(5) . . ?
C13 C14 Rh1 72.9(5) . . ?
C19 C14 Rh1 129.2(6) . . ?
C32 C31 C35 105.0(7) . . ?
C32 C31 C36 120.8(8) . . ?
C35 C31 C36 120.1(8) . . ?
C32 C31 In3 98.6(5) . . ?
C35 C31 In3 98.4(5) . . ?
C36 C31 In3 109.7(6) . . ?
C3 C2 C1 106.7(9) . . ?
C3 C2 C7 125.5(10) . . ?
C1 C2 C7 127.8(11) . . ?
C3 C2 In1 68.7(5) . . ?
C1 C2 In1 77.4(6) . . ?
C7 C2 In1 120.9(7) . . ?
C21 C25 C24 108.7(8) . . ?
C21 C25 C30 125.1(9) . . ?
C24 C25 C30 126.0(9) . . ?
C21 C25 In2 64.0(5) . . ?
C24 C25 In2 79.4(5) . . ?
C30 C25 In2 125.8(6) . . ?
C2 C3 C4 107.2(9) . . ?
C2 C3 C8 124.9(9) . . ?
C4 C3 C8 127.2(9) . . ?
C2 C3 In1 77.6(5) . . ?
C4 C3 In1 75.4(5) . . ?
C8 C3 In1 120.9(6) . . ?
C25 C21 C22 105.7(8) . . ?
C25 C21 C26 126.9(9) . . ?
C22 C21 C26 126.4(8) . . ?
C25 C21 In2 84.1(5) . . ?
C22 C21 In2 69.6(5) . . ?
C26 C21 In2 120.3(6) . . ?
C5 C4 C3 108.0(9) . . ?
C5 C4 C9 125.7(10) . . ?
C3 C4 C9 125.8(10) . . ?
C5 C4 In1 78.6(6) . . ?
C3 C4 In1 70.2(5) . . ?
C9 C4 In1 122.6(7) . . ?
C1 C5 C4 108.0(9) . . ?
C1 C5 C10 127.6(11) . . ?
C4 C5 C10 124.0(12) . . ?
C1 C5 In1 75.2(6) . . ?
C4 C5 In1 68.9(5) . . ?
C10 C5 In1 126.5(7) . . ?
C23 C22 C21 109.5(8) . . ?
C23 C22 C27 125.4(9) . . ?
C21 C22 C27 123.9(9) . . ?
C23 C22 In2 84.0(5) . . ?
C21 C22 In2 75.1(5) . . ?
C27 C22 In2 118.1(6) . . ?
C5 C1 C2 110.1(9) . . ?
C5 C1 C6 127.6(11) . . ?
C2 C1 C6 122.3(11) . . ?
C5 C1 In1 74.0(6) . . ?
C2 C1 In1 70.3(6) . . ?
C6 C1 In1 120.4(7) . . ?

loop_
_geom_bond_atom_site_label_1
_geom_bond_atom_site_label_2
_geom_bond_distance
_geom_bond_site_symmetry_2
_geom_bond_publ_flag
Rh1 C14 2.173(9) . ?
Rh1 C11 2.177(8) . ?
Rh1 C15 2.202(8) . ?
Rh1 C13 2.227(8) . ?
Rh1 C12 2.235(9) . ?
Rh1 In1 2.522(3) . ?
Rh1 In2 2.537(3) . ?
Rh1 In3 2.572(4) . ?
C15 C14 1.389(11) . ?
C15 C11 1.420(11) . ?
C15 C20 1.485(11) . ?
In3 C31 2.209(9) . ?
In3 Cl2 2.500(3) . ?
In3 Cl1 2.664(4) . ?
In3 In2 3.168(6) . ?
C34 C35 1.367(12) . ?
C34 C33 1.430(13) . ?
C34 C39 1.496(13) . ?
In1 C3 2.382(9) . ?
In1 C4 2.449(9) . ?
In1 C2 2.496(10) . ?
In1 C5 2.573(10) . ?
In1 C1 2.587(10) . ?
In2 C22 2.332(9) . ?
In2 C21 2.404(9) . ?
In2 C23 2.596(9) . ?
In2 C25 2.660(10) . ?
In2 Cl1 2.923(4) . ?
C12 C13 1.408(12) . ?
C12 C11 1.444(12) . ?
C12 C17 1.486(12) . ?
C24 C23 1.395(12) . ?
C24 C25 1.432(13) . ?
C24 C29 1.511(12) . ?
C11 C16 1.494(12) . ?
C35 C31 1.483(12) . ?
C35 C40 1.488(13) . ?
C32 C33 1.356(12) . ?
C32 C31 1.463(12) . ?
C32 C37 1.513(12) . ?
C8 C3 1.501(13) . ?
C33 C38 1.496(12) . ?
C23 C22 1.409(12) . ?
C23 C28 1.505(13) . ?
C13 C14 1.442(11) . ?
C13 C18 1.463(12) . ?
C14 C19 1.493(11) . ?
C36 C31 1.510(12) . ?
C2 C3 1.417(14) . ?
C2 C1 1.419(14) . ?
C2 C7 1.462(15) . ?
C25 C21 1.412(13) . ?
C25 C30 1.508(13) . ?
C3 C4 1.428(13) . ?
C27 C22 1.507(12) . ?
C6 C1 1.498(15) . ?
C21 C22 1.440(13) . ?
C21 C26 1.496(13) . ?
C4 C5 1.409(15) . ?
C4 C9 1.481(15) . ?
C5 C1 1.368(16) . ?
C5 C10 1.496(15) . ?

loop_
_geom_torsion_atom_site_label_1
_geom_torsion_atom_site_label_2
_geom_torsion_atom_site_label_3
_geom_torsion_atom_site_label_4
_geom_torsion
_geom_torsion_site_symmetry_1
_geom_torsion_site_symmetry_2
_geom_torsion_site_symmetry_3
_geom_torsion_site_symmetry_4
_geom_torsion_publ_flag
C11 Rh1 C15 C14 117.6(7) . . . . ?
C13 Rh1 C15 C14 38.0(5) . . . . ?
C12 Rh1 C15 C14 79.4(5) . . . . ?
In1 Rh1 C15 C14 151.5(4) . . . . ?
In2 Rh1 C15 C14 -50.2(5) . . . . ?
In3 Rh1 C15 C14 -124.5(4) . . . . ?
C14 Rh1 C15 C11 -117.6(7) . . . . ?
C13 Rh1 C15 C11 -79.6(5) . . . . ?
C12 Rh1 C15 C11 -38.2(5) . . . . ?
In1 Rh1 C15 C11 33.9(6) . . . . ?
In2 Rh1 C15 C11 -167.8(4) . . . . ?
In3 Rh1 C15 C11 117.9(5) . . . . ?
C14 Rh1 C15 C20 119.9(9) . . . . ?
C11 Rh1 C15 C20 -122.5(10) . . . . ?
C13 Rh1 C15 C20 157.9(9) . . . . ?
C12 Rh1 C15 C20 -160.7(9) . . . . ?
In1 Rh1 C15 C20 -88.6(8) . . . . ?
In2 Rh1 C15 C20 69.7(8) . . . . ?
In3 Rh1 C15 C20 -4.6(8) . . . . ?
C14 Rh1 In3 C31 -102.1(5) . . . . ?
C11 Rh1 In3 C31 -35.1(5) . . . . ?
C15 Rh1 In3 C31 -69.8(5) . . . . ?
C13 Rh1 In3 C31 -101.9(6) . . . . ?
C12 Rh1 In3 C31 -29.3(6) . . . . ?
In1 Rh1 In3 C31 71.4(4) . . . . ?
In2 Rh1 In3 C31 161.0(4) . . . . ?
C14 Rh1 In3 Cl2 36.2(2) . . . . ?
C11 Rh1 In3 Cl2 103.2(3) . . . . ?
C15 Rh1 In3 Cl2 68.4(2) . . . . ?
C13 Rh1 In3 Cl2 36.3(5) . . . . ?
C12 Rh1 In3 Cl2 108.9(4) . . . . ?
In1 Rh1 In3 Cl2 -150.36(7) . . . . ?
In2 Rh1 In3 Cl2 -60.80(11) . . . . ?
C14 Rh1 In3 Cl1 134.3(2) . . . . ?
C11 Rh1 In3 Cl1 -158.7(2) . . . . ?
C15 Rh1 In3 Cl1 166.5(2) . . . . ?
C13 Rh1 In3 Cl1 134.4(5) . . . . ?
C12 Rh1 In3 Cl1 -153.0(4) . . . . ?
In1 Rh1 In3 Cl1 -52.24(11) . . . . ?
In2 Rh1 In3 Cl1 37.32(7) . . . . ?
C14 Rh1 In3 In2 97.0(2) . . . . ?
C11 Rh1 In3 In2 164.0(2) . . . . ?
C15 Rh1 In3 In2 129.2(2) . . . . ?
C13 Rh1 In3 In2 97.1(4) . . . . ?
C12 Rh1 In3 In2 169.7(4) . . . . ?
In1 Rh1 In3 In2 -89.56(7) . . . . ?
C14 Rh1 In1 C3 -120.5(11) . . . . ?
C11 Rh1 In1 C3 -172.5(9) . . . . ?
C15 Rh1 In1 C3 166.5(9) . . . . ?
C13 Rh1 In1 C3 -104.0(9) . . . . ?
C12 Rh1 In1 C3 -133.8(9) . . . . ?
In2 Rh1 In1 C3 3.4(9) . . . . ?
In3 Rh1 In1 C3 80.1(9) . . . . ?
C14 Rh1 In1 C4 35.0(11) . . . . ?
C11 Rh1 In1 C4 -17.0(9) . . . . ?
C15 Rh1 In1 C4 -38.1(9) . . . . ?
C13 Rh1 In1 C4 51.4(9) . . . . ?
C12 Rh1 In1 C4 21.7(8) . . . . ?
In2 Rh1 In1 C4 158.8(8) . . . . ?
In3 Rh1 In1 C4 -124.5(8) . . . . ?
C14 Rh1 In1 C2 -80.8(8) . . . . ?
C11 Rh1 In1 C2 -132.8(4) . . . . ?
C15 Rh1 In1 C2 -153.8(5) . . . . ?
C13 Rh1 In1 C2 -64.4(4) . . . . ?
C12 Rh1 In1 C2 -94.1(4) . . . . ?
In2 Rh1 In1 C2 43.0(3) . . . . ?
In3 Rh1 In1 C2 119.8(3) . . . . ?
C14 Rh1 In1 C5 -2.3(8) . . . . ?
C11 Rh1 In1 C5 -54.3(5) . . . . ?
C15 Rh1 In1 C5 -75.3(5) . . . . ?
C13 Rh1 In1 C5 14.1(5) . . . . ?
C12 Rh1 In1 C5 -15.6(4) . . . . ?
In2 Rh1 In1 C5 121.5(4) . . . . ?
In3 Rh1 In1 C5 -161.7(4) . . . . ?
C14 Rh1 In1 C1 -40.5(8) . . . . ?
C11 Rh1 In1 C1 -92.5(4) . . . . ?
C15 Rh1 In1 C1 -113.5(5) . . . . ?
C13 Rh1 In1 C1 -24.0(4) . . . . ?
C12 Rh1 In1 C1 -53.7(4) . . . . ?
In2 Rh1 In1 C1 83.4(4) . . . . ?
In3 Rh1 In1 C1 160.1(3) . . . . ?
C14 Rh1 In2 C22 -37.7(6) . . . . ?
C11 Rh1 In2 C22 -37.3(10) . . . . ?
C15 Rh1 In2 C22 -9.6(6) . . . . ?
C13 Rh1 In2 C22 -76.8(6) . . . . ?
C12 Rh1 In2 C22 -99.7(7) . . . . ?
In1 Rh1 In2 C22 157.0(6) . . . . ?
In3 Rh1 In2 C22 71.9(6) . . . . ?
C14 Rh1 In2 C21 106.2(9) . . . . ?
C11 Rh1 In2 C21 106.6(12) . . . . ?
C15 Rh1 In2 C21 134.3(9) . . . . ?
C13 Rh1 In2 C21 67.1(9) . . . . ?
C12 Rh1 In2 C21 44.2(9) . . . . ?
In1 Rh1 In2 C21 -59.1(8) . . . . ?
In3 Rh1 In2 C21 -144.2(8) . . . . ?
C14 Rh1 In2 C23 -3.1(3) . . . . ?
C11 Rh1 In2 C23 -2.7(8) . . . . ?
C15 Rh1 In2 C23 25.0(4) . . . . ?
C13 Rh1 In2 C23 -42.2(4) . . . . ?
C12 Rh1 In2 C23 -65.1(4) . . . . ?
In1 Rh1 In2 C23 -168.4(3) . . . . ?
In3 Rh1 In2 C23 106.5(3) . . . . ?
C14 Rh1 In2 C25 71.1(4) . . . . ?
C11 Rh1 In2 C25 71.5(8) . . . . ?
C15 Rh1 In2 C25 99.2(4) . . . . ?
C13 Rh1 In2 C25 32.0(4) . . . . ?
C12 Rh1 In2 C25 9.1(4) . . . . ?
In1 Rh1 In2 C25 -94.2(3) . . . . ?
In3 Rh1 In2 C25 -179.3(3) . . . . ?
C14 Rh1 In2 Cl1 -142.8(2) . . . . ?
C11 Rh1 In2 Cl1 -142.4(8) . . . . ?
C15 Rh1 In2 Cl1 -114.6(3) . . . . ?
C13 Rh1 In2 Cl1 178.1(2) . . . . ?
C12 Rh1 In2 Cl1 155.3(3) . . . . ?
In1 Rh1 In2 Cl1 51.97(8) . . . . ?
In3 Rh1 In2 Cl1 -33.10(7) . . . . ?
C14 Rh1 In2 In3 -109.7(2) . . . . ?
C11 Rh1 In2 In3 -109.3(8) . . . . ?
C15 Rh1 In2 In3 -81.5(3) . . . . ?
C13 Rh1 In2 In3 -148.8(2) . . . . ?
C12 Rh1 In2 In3 -171.6(3) . . . . ?
In1 Rh1 In2 In3 85.07(6) . . . . ?
C31 In3 In2 C22 57.2(7) . . . . ?
Cl2 In3 In2 C22 -35.9(3) . . . . ?
Rh1 In3 In2 C22 -156.1(3) . . . . ?
Cl1 In3 In2 C22 67.9(3) . . . . ?
C31 In3 In2 C21 19.7(8) . . . . ?
Cl2 In3 In2 C21 -73.5(4) . . . . ?
Rh1 In3 In2 C21 166.4(4) . . . . ?
Cl1 In3 In2 C21 30.4(4) . . . . ?
C31 In3 In2 Rh1 -146.7(7) . . . . ?
Cl2 In3 In2 Rh1 120.16(11) . . . . ?
Cl1 In3 In2 Rh1 -136.00(7) . . . . ?
C31 In3 In2 C23 95.1(7) . . . . ?
Cl2 In3 In2 C23 2.0(2) . . . . ?
Rh1 In3 In2 C23 -118.2(3) . . . . ?
Cl1 In3 In2 C23 105.8(3) . . . . ?
C31 In3 In2 C25 30.1(15) . . . . ?
Cl2 In3 In2 C25 -63.1(14) . . . . ?
Rh1 In3 In2 C25 176.8(14) . . . . ?
Cl1 In3 In2 C25 40.8(14) . . . . ?
C31 In3 In2 Cl1 -10.7(7) . . . . ?
Cl2 In3 In2 Cl1 -103.84(15) . . . . ?
Rh1 In3 In2 Cl1 136.00(8) . . . . ?
C14 Rh1 C12 C13 -38.1(5) . . . . ?
C11 Rh1 C12 C13 -117.7(7) . . . . ?
C15 Rh1 C12 C13 -79.9(5) . . . . ?
In1 Rh1 C12 C13 137.4(5) . . . . ?
In2 Rh1 C12 C13 38.8(6) . . . . ?
In3 Rh1 C12 C13 -126.5(5) . . . . ?
C14 Rh1 C12 C11 79.6(5) . . . . ?
C15 Rh1 C12 C11 37.8(5) . . . . ?
C13 Rh1 C12 C11 117.7(7) . . . . ?
In1 Rh1 C12 C11 -104.9(5) . . . . ?
In2 Rh1 C12 C11 156.5(4) . . . . ?
In3 Rh1 C12 C11 -8.8(7) . . . . ?
C14 Rh1 C12 C17 -161.0(9) . . . . ?
C11 Rh1 C12 C17 119.4(10) . . . . ?
C15 Rh1 C12 C17 157.3(9) . . . . ?
C13 Rh1 C12 C17 -122.9(11) . . . . ?
In1 Rh1 C12 C17 14.6(9) . . . . ?
In2 Rh1 C12 C17 -84.1(9) . . . . ?
In3 Rh1 C12 C17 110.6(8) . . . . ?
C31 In3 Cl1 In2 176.3(2) . . . . ?
Cl2 In3 Cl1 In2 72.42(12) . . . . ?
Rh1 In3 Cl1 In2 -33.27(5) . . . . ?
C22 In2 Cl1 In3 -125.4(3) . . . . ?
C21 In2 Cl1 In3 -160.8(2) . . . . ?
Rh1 In2 Cl1 In3 33.36(7) . . . . ?
C23 In2 Cl1 In3 -111.5(3) . . . . ?
C25 In2 Cl1 In3 -173.2(2) . . . . ?
C14 C15 C11 C12 3.5(9) . . . . ?
C20 C15 C11 C12 -169.3(7) . . . . ?
Rh1 C15 C11 C12 64.4(6) . . . . ?
C14 C15 C11 C16 176.7(8) . . . . ?
C20 C15 C11 C16 3.9(13) . . . . ?
Rh1 C15 C11 C16 -122.4(9) . . . . ?
C14 C15 C11 Rh1 -60.9(6) . . . . ?
C20 C15 C11 Rh1 126.4(8) . . . . ?
C13 C12 C11 C15 -2.4(9) . . . . ?
C17 C12 C11 C15 172.4(8) . . . . ?
Rh1 C12 C11 C15 -63.7(6) . . . . ?
C13 C12 C11 C16 -175.9(8) . . . . ?
C17 C12 C11 C16 -1.0(13) . . . . ?
Rh1 C12 C11 C16 122.8(8) . . . . ?
C13 C12 C11 Rh1 61.3(6) . . . . ?
C17 C12 C11 Rh1 -123.9(8) . . . . ?
C14 Rh1 C11 C15 36.9(5) . . . . ?
C13 Rh1 C11 C15 80.2(5) . . . . ?
C12 Rh1 C11 C15 116.8(7) . . . . ?
In1 Rh1 C11 C15 -158.5(4) . . . . ?
In2 Rh1 C11 C15 36.5(10) . . . . ?
In3 Rh1 C11 C15 -68.4(5) . . . . ?
C14 Rh1 C11 C12 -79.9(5) . . . . ?
C15 Rh1 C11 C12 -116.8(7) . . . . ?
C13 Rh1 C11 C12 -36.6(5) . . . . ?
In1 Rh1 C11 C12 84.7(5) . . . . ?
In2 Rh1 C11 C12 -80.3(9) . . . . ?
In3 Rh1 C11 C12 174.8(4) . . . . ?
C14 Rh1 C11 C16 160.3(8) . . . . ?
C15 Rh1 C11 C16 123.4(9) . . . . ?
C13 Rh1 C11 C16 -156.5(8) . . . . ?
C12 Rh1 C11 C16 -119.9(10) . . . . ?
In1 Rh1 C11 C16 -35.2(8) . . . . ?
In2 Rh1 C11 C16 159.8(5) . . . . ?
In3 Rh1 C11 C16 55.0(8) . . . . ?
C33 C34 C35 C31 3.8(10) . . . . ?
C39 C34 C35 C31 -176.3(9) . . . . ?
C33 C34 C35 C40 -173.8(9) . . . . ?
C39 C34 C35 C40 6.0(16) . . . . ?
C31 C32 C33 C34 -0.6(10) . . . . ?
C37 C32 C33 C34 174.0(8) . . . . ?
C31 C32 C33 C38 179.4(8) . . . . ?
C37 C32 C33 C38 -6.0(15) . . . . ?
C35 C34 C33 C32 -2.1(11) . . . . ?
C39 C34 C33 C32 178.1(9) . . . . ?
C35 C34 C33 C38 177.9(9) . . . . ?
C39 C34 C33 C38 -2.0(15) . . . . ?
C25 C24 C23 C22 -0.3(9) . . . . ?
C29 C24 C23 C22 175.6(8) . . . . ?
C25 C24 C23 C28 -176.6(8) . . . . ?
C29 C24 C23 C28 -0.6(14) . . . . ?
C25 C24 C23 In2 58.5(6) . . . . ?
C29 C24 C23 In2 -125.5(8) . . . . ?
C22 In2 C23 C24 -114.1(8) . . . . ?
C21 In2 C23 C24 -73.4(6) . . . . ?
Rh1 In2 C23 C24 89.2(5) . . . . ?
C25 In2 C23 C24 -33.7(5) . . . . ?
Cl1 In2 C23 C24 -140.5(4) . . . . ?
In3 In2 C23 C24 156.6(4) . . . . ?
C21 In2 C23 C22 40.7(5) . . . . ?
Rh1 In2 C23 C22 -156.8(5) . . . . ?
C25 In2 C23 C22 80.4(6) . . . . ?
Cl1 In2 C23 C22 -26.4(6) . . . . ?
In3 In2 C23 C22 -89.3(6) . . . . ?
C22 In2 C23 C28 118.7(10) . . . . ?
C21 In2 C23 C28 159.4(9) . . . . ?
Rh1 In2 C23 C28 -38.1(8) . . . . ?
C25 In2 C23 C28 -160.9(9) . . . . ?
Cl1 In2 C23 C28 92.3(7) . . . . ?
In3 In2 C23 C28 29.4(8) . . . . ?
C11 C12 C13 C14 0.4(9) . . . . ?
C17 C12 C13 C14 -174.3(8) . . . . ?
Rh1 C12 C13 C14 60.1(5) . . . . ?
C11 C12 C13 C18 174.6(8) . . . . ?
C17 C12 C13 C18 -0.1(14) . . . . ?
Rh1 C12 C13 C18 -125.7(9) . . . . ?
C11 C12 C13 Rh1 -59.7(5) . . . . ?
C17 C12 C13 Rh1 125.6(9) . . . . ?
C14 Rh1 C13 C12 117.5(7) . . . . ?
C11 Rh1 C13 C12 38.0(5) . . . . ?
C15 Rh1 C13 C12 80.7(5) . . . . ?
In1 Rh1 C13 C12 -54.6(6) . . . . ?
In2 Rh1 C13 C12 -153.5(5) . . . . ?
In3 Rh1 C13 C12 117.2(5) . . . . ?
C11 Rh1 C13 C14 -79.5(5) . . . . ?
C15 Rh1 C13 C14 -36.8(4) . . . . ?
C12 Rh1 C13 C14 -117.5(7) . . . . ?
In1 Rh1 C13 C14 -172.1(4) . . . . ?
In2 Rh1 C13 C14 89.0(4) . . . . ?
In3 Rh1 C13 C14 -0.2(7) . . . . ?
C14 Rh1 C13 C18 -121.1(10) . . . . ?
C11 Rh1 C13 C18 159.4(9) . . . . ?
C15 Rh1 C13 C18 -157.9(9) . . . . ?
C12 Rh1 C13 C18 121.4(10) . . . . ?
In1 Rh1 C13 C18 66.8(9) . . . . ?
In2 Rh1 C13 C18 -32.1(8) . . . . ?
In3 Rh1 C13 C18 -121.4(7) . . . . ?
C11 C15 C14 C13 -3.2(9) . . . . ?
C20 C15 C14 C13 169.7(7) . . . . ?
Rh1 C15 C14 C13 -64.0(6) . . . . ?
C11 C15 C14 C19 -173.2(7) . . . . ?
C20 C15 C14 C19 -0.3(13) . . . . ?
Rh1 C15 C14 C19 126.0(8) . . . . ?
C11 C15 C14 Rh1 60.8(5) . . . . ?
C20 C15 C14 Rh1 -126.3(8) . . . . ?
C12 C13 C14 C15 1.8(9) . . . . ?
C18 C13 C14 C15 -172.3(8) . . . . ?
Rh1 C13 C14 C15 63.8(6) . . . . ?
C12 C13 C14 C19 171.7(8) . . . . ?
C18 C13 C14 C19 -2.4(13) . . . . ?
Rh1 C13 C14 C19 -126.3(8) . . . . ?
C12 C13 C14 Rh1 -62.0(6) . . . . ?
C18 C13 C14 Rh1 123.9(9) . . . . ?
C11 Rh1 C14 C15 -37.7(5) . . . . ?
C13 Rh1 C14 C15 -117.6(7) . . . . ?
C12 Rh1 C14 C15 -80.9(5) . . . . ?
In1 Rh1 C14 C15 -95.7(8) . . . . ?
In2 Rh1 C14 C15 142.1(4) . . . . ?
In3 Rh1 C14 C15 62.2(4) . . . . ?
C11 Rh1 C14 C13 79.9(5) . . . . ?
C15 Rh1 C14 C13 117.6(7) . . . . ?
C12 Rh1 C14 C13 36.7(5) . . . . ?
In1 Rh1 C14 C13 22.0(10) . . . . ?
In2 Rh1 C14 C13 -100.2(5) . . . . ?
In3 Rh1 C14 C13 179.9(4) . . . . ?
C11 Rh1 C14 C19 -158.2(9) . . . . ?
C15 Rh1 C14 C19 -120.4(9) . . . . ?
C13 Rh1 C14 C19 121.9(10) . . . . ?
C12 Rh1 C14 C19 158.6(9) . . . . ?
In1 Rh1 C14 C19 143.9(6) . . . . ?
In2 Rh1 C14 C19 21.7(8) . . . . ?
In3 Rh1 C14 C19 -58.2(8) . . . . ?
C33 C32 C31 C35 2.9(9) . . . . ?
C37 C32 C31 C35 -172.0(8) . . . . ?
C33 C32 C31 C36 142.6(8) . . . . ?
C37 C32 C31 C36 -32.2(12) . . . . ?
C33 C32 C31 In3 -98.3(7) . . . . ?
C37 C32 C31 In3 86.9(8) . . . . ?
C34 C35 C31 C32 -4.0(9) . . . . ?
C40 C35 C31 C32 173.7(8) . . . . ?
C34 C35 C31 C36 -144.2(8) . . . . ?
C40 C35 C31 C36 33.6(13) . . . . ?
C34 C35 C31 In3 97.3(7) . . . . ?
C40 C35 C31 In3 -85.0(9) . . . . ?
Cl2 In3 C31 C32 -78.2(5) . . . . ?
Rh1 In3 C31 C32 60.4(7) . . . . ?
Cl1 In3 C31 C32 -176.3(5) . . . . ?
In2 In3 C31 C32 -166.9(5) . . . . ?
Cl2 In3 C31 C35 175.1(5) . . . . ?
Rh1 In3 C31 C35 -46.3(7) . . . . ?
Cl1 In3 C31 C35 77.1(5) . . . . ?
In2 In3 C31 C35 86.4(8) . . . . ?
Cl2 In3 C31 C36 48.9(7) . . . . ?
Rh1 In3 C31 C36 -172.5(5) . . . . ?
Cl1 In3 C31 C36 -49.1(7) . . . . ?
In2 In3 C31 C36 -39.8(12) . . . . ?
C4 In1 C2 C3 39.7(6) . . . . ?
Rh1 In1 C2 C3 -160.1(4) . . . . ?
C5 In1 C2 C3 79.9(6) . . . . ?
C1 In1 C2 C3 113.8(9) . . . . ?
C3 In1 C2 C1 -113.8(9) . . . . ?
C4 In1 C2 C1 -74.0(6) . . . . ?
Rh1 In1 C2 C1 86.1(6) . . . . ?
C5 In1 C2 C1 -33.9(6) . . . . ?
C3 In1 C2 C7 119.5(12) . . . . ?
C4 In1 C2 C7 159.3(11) . . . . ?
Rh1 In1 C2 C7 -40.6(10) . . . . ?
C5 In1 C2 C7 -160.6(11) . . . . ?
C1 In1 C2 C7 -126.7(12) . . . . ?
C23 C24 C25 C21 0.7(10) . . . . ?
C29 C24 C25 C21 -175.4(8) . . . . ?
C23 C24 C25 C30 176.1(9) . . . . ?
C29 C24 C25 C30 0.0(14) . . . . ?
C23 C24 C25 In2 -57.1(6) . . . . ?
C29 C24 C25 In2 126.9(8) . . . . ?
C22 In2 C25 C21 -42.7(6) . . . . ?
Rh1 In2 C25 C21 163.4(5) . . . . ?
C23 In2 C25 C21 -84.0(6) . . . . ?
Cl1 In2 C25 C21 24.0(6) . . . . ?
In3 In2 C25 C21 -12.8(17) . . . . ?
C22 In2 C25 C24 74.3(5) . . . . ?
C21 In2 C25 C24 117.0(8) . . . . ?
Rh1 In2 C25 C24 -79.5(5) . . . . ?
C23 In2 C25 C24 33.0(5) . . . . ?
Cl1 In2 C25 C24 141.1(4) . . . . ?
In3 In2 C25 C24 104.2(14) . . . . ?
C22 In2 C25 C30 -158.6(10) . . . . ?
C21 In2 C25 C30 -115.9(11) . . . . ?
Rh1 In2 C25 C30 47.5(9) . . . . ?
C23 In2 C25 C30 160.1(10) . . . . ?
Cl1 In2 C25 C30 -91.9(8) . . . . ?
In3 In2 C25 C30 -128.7(12) . . . . ?
C1 C2 C3 C4 -1.4(10) . . . . ?
C7 C2 C3 C4 176.2(10) . . . . ?
In1 C2 C3 C4 -70.2(6) . . . . ?
C1 C2 C3 C8 -172.0(9) . . . . ?
C7 C2 C3 C8 5.6(15) . . . . ?
In1 C2 C3 C8 119.2(9) . . . . ?
C1 C2 C3 In1 68.8(7) . . . . ?
C7 C2 C3 In1 -113.6(10) . . . . ?
C4 In1 C3 C2 -111.7(9) . . . . ?
Rh1 In1 C3 C2 55.1(11) . . . . ?
C5 In1 C3 C2 -75.0(6) . . . . ?
C1 In1 C3 C2 -37.1(6) . . . . ?
C2 In1 C3 C4 111.7(9) . . . . ?
Rh1 In1 C3 C4 166.8(6) . . . . ?
C5 In1 C3 C4 36.7(6) . . . . ?
C1 In1 C3 C4 74.6(7) . . . . ?
C4 In1 C3 C8 124.9(11) . . . . ?
C2 In1 C3 C8 -123.4(10) . . . . ?
Rh1 In1 C3 C8 -68.3(13) . . . . ?
C5 In1 C3 C8 161.6(10) . . . . ?
C1 In1 C3 C8 -160.5(9) . . . . ?
C24 C25 C21 C22 -0.7(9) . . . . ?
C30 C25 C21 C22 -176.2(9) . . . . ?
In2 C25 C21 C22 66.8(5) . . . . ?
C24 C25 C21 C26 168.6(8) . . . . ?
C30 C25 C21 C26 -6.8(15) . . . . ?
In2 C25 C21 C26 -123.8(10) . . . . ?
C24 C25 C21 In2 -67.6(6) . . . . ?
C30 C25 C21 In2 117.0(9) . . . . ?
C22 In2 C21 C25 109.2(8) . . . . ?
Rh1 In2 C21 C25 -48.3(12) . . . . ?
C23 In2 C21 C25 71.8(6) . . . . ?
Cl1 In2 C21 C25 -159.6(5) . . . . ?
In3 In2 C21 C25 177.0(4) . . . . ?
Rh1 In2 C21 C22 -157.6(7) . . . . ?
C23 In2 C21 C22 -37.5(5) . . . . ?
C25 In2 C21 C22 -109.2(8) . . . . ?
Cl1 In2 C21 C22 91.1(5) . . . . ?
In3 In2 C21 C22 67.7(6) . . . . ?
C22 In2 C21 C26 -121.1(10) . . . . ?
Rh1 In2 C21 C26 81.3(11) . . . . ?
C23 In2 C21 C26 -158.6(9) . . . . ?
C25 In2 C21 C26 129.7(11) . . . . ?
Cl1 In2 C21 C26 -30.0(8) . . . . ?
In3 In2 C21 C26 -53.4(9) . . . . ?
C2 C3 C4 C5 1.5(10) . . . . ?
C8 C3 C4 C5 171.8(9) . . . . ?
In1 C3 C4 C5 -70.3(7) . . . . ?
C2 C3 C4 C9 -171.7(9) . . . . ?
C8 C3 C4 C9 -1.4(16) . . . . ?
In1 C3 C4 C9 116.5(10) . . . . ?
C2 C3 C4 In1 71.8(6) . . . . ?
C8 C3 C4 In1 -117.9(10) . . . . ?
C3 In1 C4 C5 114.1(9) . . . . ?
C2 In1 C4 C5 75.2(7) . . . . ?
Rh1 In1 C4 C5 -53.4(12) . . . . ?
C1 In1 C4 C5 35.0(6) . . . . ?
C2 In1 C4 C3 -38.9(6) . . . . ?
Rh1 In1 C4 C3 -167.4(6) . . . . ?
C5 In1 C4 C3 -114.1(9) . . . . ?
C1 In1 C4 C3 -79.0(7) . . . . ?
C3 In1 C4 C9 -120.6(12) . . . . ?
C2 In1 C4 C9 -159.4(10) . . . . ?
Rh1 In1 C4 C9 72.0(13) . . . . ?
C5 In1 C4 C9 125.3(12) . . . . ?
C1 In1 C4 C9 160.4(11) . . . . ?
C3 C4 C5 C1 -1.0(11) . . . . ?
C9 C4 C5 C1 172.3(9) . . . . ?
In1 C4 C5 C1 -65.6(7) . . . . ?
C3 C4 C5 C10 -174.7(9) . . . . ?
C9 C4 C5 C10 -1.5(16) . . . . ?
In1 C4 C5 C10 120.6(10) . . . . ?
C3 C4 C5 In1 64.7(6) . . . . ?
C9 C4 C5 In1 -122.1(10) . . . . ?
C3 In1 C5 C1 77.4(7) . . . . ?
C4 In1 C5 C1 116.4(9) . . . . ?
C2 In1 C5 C1 35.7(6) . . . . ?
Rh1 In1 C5 C1 -84.1(7) . . . . ?
C3 In1 C5 C4 -39.0(6) . . . . ?
C2 In1 C5 C4 -80.7(7) . . . . ?
Rh1 In1 C5 C4 159.6(5) . . . . ?
C1 In1 C5 C4 -116.4(9) . . . . ?
C3 In1 C5 C10 -156.4(13) . . . . ?
C4 In1 C5 C10 -117.4(14) . . . . ?
C2 In1 C5 C10 161.9(13) . . . . ?
Rh1 In1 C5 C10 42.1(13) . . . . ?
C1 In1 C5 C10 126.2(14) . . . . ?
C24 C23 C22 C21 -0.1(10) . . . . ?
C28 C23 C22 C21 176.0(8) . . . . ?
In2 C23 C22 C21 -71.8(6) . . . . ?
C24 C23 C22 C27 -167.9(8) . . . . ?
C28 C23 C22 C27 8.2(14) . . . . ?
In2 C23 C22 C27 120.4(9) . . . . ?
C24 C23 C22 In2 71.7(6) . . . . ?
C28 C23 C22 In2 -112.2(9) . . . . ?
C25 C21 C22 C23 0.5(10) . . . . ?
C26 C21 C22 C23 -168.9(8) . . . . ?
In2 C21 C22 C23 77.9(6) . . . . ?
C25 C21 C22 C27 168.6(8) . . . . ?
C26 C21 C22 C27 -0.8(14) . . . . ?
In2 C21 C22 C27 -114.1(9) . . . . ?
C25 C21 C22 In2 -77.4(6) . . . . ?
C26 C21 C22 In2 113.2(9) . . . . ?
C21 In2 C22 C23 -112.1(8) . . . . ?
Rh1 In2 C22 C23 52.5(9) . . . . ?
C25 In2 C22 C23 -73.9(6) . . . . ?
Cl1 In2 C22 C23 157.8(5) . . . . ?
In3 In2 C22 C23 111.2(5) . . . . ?
Rh1 In2 C22 C21 164.6(5) . . . . ?
C23 In2 C22 C21 112.1(8) . . . . ?
C25 In2 C22 C21 38.2(5) . . . . ?
Cl1 In2 C22 C21 -90.1(5) . . . . ?
In3 In2 C22 C21 -136.8(4) . . . . ?
C21 In2 C22 C27 120.7(10) . . . . ?
Rh1 In2 C22 C27 -74.7(10) . . . . ?
C23 In2 C22 C27 -127.2(11) . . . . ?
C25 In2 C22 C27 158.9(9) . . . . ?
Cl1 In2 C22 C27 30.7(8) . . . . ?
In3 In2 C22 C27 -16.0(9) . . . . ?
C4 C5 C1 C2 0.1(11) . . . . ?
C10 C5 C1 C2 173.5(10) . . . . ?
In1 C5 C1 C2 -61.5(7) . . . . ?
C4 C5 C1 C6 177.9(10) . . . . ?
C10 C5 C1 C6 -8.7(18) . . . . ?
In1 C5 C1 C6 116.3(11) . . . . ?
C4 C5 C1 In1 61.5(7) . . . . ?
C10 C5 C1 In1 -125.0(11) . . . . ?
C3 C2 C1 C5 0.9(11) . . . . ?
C7 C2 C1 C5 -176.7(10) . . . . ?
In1 C2 C1 C5 63.8(7) . . . . ?
C3 C2 C1 C6 -177.1(9) . . . . ?
C7 C2 C1 C6 5.4(16) . . . . ?
In1 C2 C1 C6 -114.1(9) . . . . ?
C3 C2 C1 In1 -62.9(6) . . . . ?
C7 C2 C1 In1 119.5(11) . . . . ?
C3 In1 C1 C5 -80.1(7) . . . . ?
C4 In1 C1 C5 -37.1(6) . . . . ?
C2 In1 C1 C5 -118.8(9) . . . . ?
Rh1 In1 C1 C5 120.9(6) . . . . ?
C3 In1 C1 C2 38.7(6) . . . . ?
C4 In1 C1 C2 81.7(6) . . . . ?
Rh1 In1 C1 C2 -120.3(5) . . . . ?
C5 In1 C1 C2 118.8(9) . . . . ?
C3 In1 C1 C6 155.3(12) . . . . ?
C4 In1 C1 C6 -161.7(12) . . . . ?
C2 In1 C1 C6 116.6(13) . . . . ?
Rh1 In1 C1 C6 -3.7(11) . . . . ?
C5 In1 C1 C6 -124.6(13) . . . . ?
